data_7153297
loop_
_publ_author_name
'Davis, Rohan A.'
'Carroll, Anthony R.'
'Andrews, Katherine T.'
'Boyle, Glen M.'
'Tran, Truc Linh'
'Healy, Peter C.'
'Kalaitzis, John A.'
'Shivas, Roger G.'

_publ_section_title
;
 Pestalactams A-C: novel caprolactams from the endophytic fungus
 Pestalotiopsis sp.
;
_journal_issue 8
_journal_name_full 'Organic &amp; biomolecular chemistry'
_journal_page_first 1785
_journal_page_last 1790
_journal_paper_doi 10.1039/b924169h
_journal_volume 8
_journal_year 2010
_chemical_compound_source 'see text'
_chemical_formula_moiety 'C10 H12 Cl N O4'
_chemical_formula_sum 'C10 H12 Cl N O4'
_chemical_formula_weight 245.66
_chemical_name_common 'Pestalactam A'
_chemical_name_systematic ?
_space_group_IT_number 14
_symmetry_cell_setting monoclinic
_symmetry_Int_Tables_number 14
_symmetry_space_group_name_Hall '-P 2yab'
_symmetry_space_group_name_H-M 'P 1 21/a 1'
_atom_sites_solution_hydrogens geom
_atom_sites_solution_primary direct
_atom_sites_solution_secondary difmap
_cell_angle_alpha 90
_cell_angle_beta 111.88(2)
_cell_angle_gamma 90
_cell_formula_units_Z 4
_cell_length_a 14.466(4)
_cell_length_b 6.5627(19)
_cell_length_c 12.390(4)
_cell_measurement_reflns_used 25
_cell_measurement_temperature 295
_cell_measurement_theta_max 17.2
_cell_measurement_theta_min 12.5
_cell_volume 1091.5(6)
_computing_cell_refinement 'MSC/AFC7 Diffractometer Control (MSC, 1999)'
_computing_data_collection 'MSC/AFC7 Diffractometer Control (MSC, 1999)'
_computing_data_reduction 'teXsan for Windows (MSC, 2001)'
_computing_molecular_graphics 'ORTEP3 (Farrugia, 1997)'
_computing_publication_material 'teXsan for Windows (MSC, 2001); PLATON (Spek, 2003)'
_computing_structure_refinement 'teXsan for Windows (MSC, 2001); SHELXL-97 (Sheldrick, 2008)'
_computing_structure_solution 'teXsan for Windows (MSC, 2001)'
_diffrn_ambient_temperature 295(2)
_diffrn_measured_fraction_theta_full 0.999
_diffrn_measured_fraction_theta_max 0.999
_diffrn_measurement_device 'Rigaku AFC7R'
_diffrn_measurement_method \w-2\q
_diffrn_radiation_detector 'scintillation counter'
_diffrn_radiation_monochromator graphite
_diffrn_radiation_source 'Rigaku rotating anode'
_diffrn_radiation_type 'Mo K\a'
_diffrn_radiation_wavelength 0.7107
_diffrn_reflns_av_R_equivalents 0.0367
_diffrn_reflns_av_sigmaI/netI 0.0499
_diffrn_reflns_limit_h_max 7
_diffrn_reflns_limit_h_min -17
_diffrn_reflns_limit_k_max 7
_diffrn_reflns_limit_k_min 0
_diffrn_reflns_limit_l_max 14
_diffrn_reflns_limit_l_min -13
_diffrn_reflns_number 2152
_diffrn_reflns_reduction_process
;
;
_diffrn_reflns_theta_full 24.99
_diffrn_reflns_theta_max 24.99
_diffrn_reflns_theta_min 2.89
_diffrn_standards_decay_% 2.44
_diffrn_standards_interval_count 150
_diffrn_standards_number 3
_exptl_absorpt_coefficient_mu 0.348
_exptl_absorpt_correction_T_max 0.950
_exptl_absorpt_correction_T_min 0.832
_exptl_absorpt_correction_type psi-scan
_exptl_absorpt_process_details '(North et al., 1968)'
_exptl_crystal_colour 'pale red'
_exptl_crystal_density_diffrn 1.495
_exptl_crystal_density_method 'not measured'
_exptl_crystal_description needles
_exptl_crystal_F_000 512
_exptl_crystal_size_max 0.550
_exptl_crystal_size_mid 0.150
_exptl_crystal_size_min 0.150
_refine_diff_density_max 0.854
_refine_diff_density_min -0.886
_refine_diff_density_rms 0.096
_refine_ls_extinction_method none
_refine_ls_goodness_of_fit_ref 1.055
_refine_ls_hydrogen_treatment constr
_refine_ls_matrix_type full
_refine_ls_number_parameters 145
_refine_ls_number_reflns 1919
_refine_ls_number_restraints 0
_refine_ls_restrained_S_all 1.055
_refine_ls_R_factor_all 0.0933
_refine_ls_R_factor_gt 0.0633
_refine_ls_shift/su_max 0.001
_refine_ls_shift/su_mean 0.000
_refine_ls_structure_factor_coef Fsqd
_refine_ls_weighting_details 'calc w=1/[\s^2^(Fo^2^)+(0.0865P)^2^+1.8696P] where P=(Fo^2^+2Fc^2^)/3'
_refine_ls_weighting_scheme calc
_refine_ls_wR_factor_gt 0.1608
_refine_ls_wR_factor_ref 0.1815
_reflns_number_gt 1380
_reflns_number_total 1919
_reflns_threshold_expression I>2\s(I)
_cod_data_source_file b924169h.txt
_cod_data_source_block 1_633rq38
_cod_depositor_comments
;
The following automatic conversions were performed:

'_symmetry_cell_setting' value 'Monoclinic' changed to 'monoclinic'
according to /home/saulius/struct/CIF-dictionaries/cif_core.dic
dictionary named 'cif_core.dic' version 2.4.2 from 2011-04-26.

Automatic conversion script
Id: cif_fix_values 1891 2012-01-12 08:04:46Z andrius 
;
_cod_original_sg_symbol_H-M 'P 21/a'
_cod_database_code 7153297

loop_
_symmetry_equiv_pos_site_id
_symmetry_equiv_pos_as_xyz
1 x,y,z
2 1/2-x,1/2+y,-z
3 -x,-y,-z
4 1/2+x,1/2-y,z

loop_
_atom_site_aniso_label
_atom_site_aniso_U_11
_atom_site_aniso_U_22
_atom_site_aniso_U_33
_atom_site_aniso_U_23
_atom_site_aniso_U_13
_atom_site_aniso_U_12
Cl3 0.0300(5) 0.0529(7) 0.0269(5) -0.0010(4) 0.0099(4) -0.0006(4)
O2 0.0209(13) 0.076(2) 0.0335(14) 0.0041(15) 0.0132(12) 0.0006(13)
O4 0.0157(12) 0.0505(17) 0.0347(14) -0.0007(13) 0.0089(11) 0.0012(11)
O5 0.0243(14) 0.0579(19) 0.0414(16) -0.0024(14) 0.0182(12) -0.0019(13)
O9 0.097(4) 0.314(10) 0.124(5) -0.143(6) 0.082(4) -0.074(5)
N1 0.0144(14) 0.0443(19) 0.0323(17) -0.0013(14) 0.0088(13) 0.0023(13)
C2 0.0211(18) 0.034(2) 0.032(2) -0.0019(15) 0.0132(16) -0.0005(15)
C3 0.0239(18) 0.0263(18) 0.0271(18) -0.0050(14) 0.0098(15) -0.0010(15)
C4 0.0202(17) 0.0229(19) 0.0331(19) -0.0057(14) 0.0094(15) -0.0018(13)
C5 0.0223(18) 0.0252(19) 0.037(2) -0.0030(15) 0.0141(16) -0.0011(14)
C6 0.0247(18) 0.038(2) 0.0287(18) 0.0003(17) 0.0117(15) -0.0023(16)
C7 0.0243(18) 0.0288(19) 0.0292(18) -0.0006(15) 0.0099(15) 0.0000(15)
C8 0.030(2) 0.057(3) 0.036(2) 0.016(2) 0.0081(18) 0.004(2)
C9 0.034(2) 0.107(4) 0.026(2) -0.002(3) 0.0098(19) -0.009(3)
C10 0.108(6) 0.155(8) 0.075(5) 0.051(5) -0.050(5) -0.060(6)
C11 0.127(6) 0.055(4) 0.058(4) -0.010(3) -0.013(4) -0.013(4)

loop_
_atom_site_label
_atom_site_type_symbol
_atom_site_thermal_displace_type
_atom_site_fract_x
_atom_site_fract_y
_atom_site_fract_z
_atom_site_occupancy
_atom_site_U_iso_or_equiv
Cl3 Cl Uani 0.49675(7) 0.19834(17) 0.72374(8) 1.000 0.0368(3)
O2 O Uani 0.29516(19) 0.2124(5) 0.5814(2) 1.000 0.0426(9)
O4 O Uani 0.61892(17) 0.2203(4) 0.5968(2) 1.000 0.0338(8)
O5 O Uani 0.58736(19) 0.2706(5) 0.3815(2) 1.000 0.0395(10)
O9 O Uani 0.2611(4) 0.1657(14) 0.0585(5) 1.000 0.167(4)
N1 N Uani 0.2949(2) 0.2768(5) 0.4052(3) 1.000 0.0303(10)
C2 C Uani 0.3450(3) 0.2372(6) 0.5218(3) 1.000 0.0281(11)
C3 C Uani 0.4537(3) 0.2292(5) 0.5750(3) 1.000 0.0257(10)
C4 C Uani 0.5235(3) 0.2400(5) 0.5264(3) 1.000 0.0256(11)
C5 C Uani 0.5099(3) 0.2712(6) 0.4019(3) 1.000 0.0273(11)
C6 C Uani 0.4155(3) 0.3059(6) 0.3115(3) 1.000 0.0300(11)
C7 C Uani 0.3223(3) 0.3137(6) 0.3124(3) 1.000 0.0275(11)
C8 C Uani 0.2348(3) 0.3665(7) 0.2037(4) 1.000 0.0422(14)
C9 C Uani 0.1948(3) 0.1905(10) 0.1154(4) 1.000 0.0561(16)
C10 C Uani 0.0976(6) 0.2599(14) 0.0241(7) 1.000 0.137(4)
C11 C Uani 0.1805(6) -0.0018(10) 0.1700(5) 1.000 0.094(3)
H1 H Uiso 0.23130 0.27860 0.38610 1.000 0.0360
H2 H Uiso 0.41860 0.32700 0.23730 1.000 0.0360
H3 H Uiso 0.08140 0.17390 -0.04150 1.000 0.1640
H4 H Uiso 0.66520 0.22620 0.56890 1.000 0.0400
H5 H Uiso 0.04710 0.25510 0.05510 1.000 0.1640
H6 H Uiso 0.14140 0.02600 0.21620 1.000 0.1140
H7 H Uiso 0.24290 -0.05450 0.21830 1.000 0.1140
H8A H Uiso 0.18230 0.41150 0.22640 1.000 0.0510
H8B H Uiso 0.25440 0.47450 0.16580 1.000 0.0510
H9 H Uiso 0.27380 0.04060 0.04770 1.000 0.1760
H10A H Uiso 0.10540 0.39630 0.00240 1.000 0.1640
H11A H Uiso 0.14620 -0.09710 0.11150 1.000 0.1140

loop_
_atom_type_symbol
_atom_type_description
_atom_type_scat_dispersion_real
_atom_type_scat_dispersion_imag
_atom_type_scat_source
O O 0.0106 0.0060 'International Tables Vol C Tables 4.2.6.8 and 6.1.1.4'
N N 0.0061 0.0033 'International Tables Vol C Tables 4.2.6.8 and 6.1.1.4'
Cl Cl 0.1484 0.1585 'International Tables Vol C Tables 4.2.6.8 and 6.1.1.4'
H H 0.0000 0.0000 'International Tables Vol C Tables 4.2.6.8 and 6.1.1.4'
C C 0.0033 0.0016 'International Tables Vol C Tables 4.2.6.8 and 6.1.1.4'

loop_
_geom_angle_atom_site_label_1
_geom_angle_atom_site_label_2
_geom_angle_atom_site_label_3
_geom_angle
_geom_angle_publ_flag
C4 O4 H4 120.00 no
C9 O9 H9 115.00 no
C2 N1 C7 135.2(4) yes
C2 N1 H1 112.00 no
C7 N1 H1 112.00 no
O2 C2 N1 117.5(4) yes
O2 C2 C3 120.1(3) yes
N1 C2 C3 122.4(4) yes
Cl3 C3 C2 112.7(3) yes
C2 C3 C4 130.7(3) no
Cl3 C3 C4 116.7(3) yes
O4 C4 C3 117.6(3) yes
O4 C4 C5 113.2(4) yes
C3 C4 C5 129.2(4) no
C4 C5 C6 123.5(4) no
O5 C5 C4 115.4(3) yes
O5 C5 C6 121.0(3) yes
C5 C6 C7 131.7(4) no
N1 C7 C8 112.4(4) yes
C6 C7 C8 120.6(3) no
N1 C7 C6 126.9(3) yes
C7 C8 C9 115.4(4) no
C8 C9 C11 113.1(4) no
C10 C9 C11 110.5(6) no
C8 C9 C10 107.6(5) no
O9 C9 C8 107.3(5) yes
O9 C9 C10 106.3(5) yes
O9 C9 C11 111.7(6) yes
C5 C6 H2 114.00 no
C7 C6 H2 114.00 no
C7 C8 H8A 108.00 no
C7 C8 H8B 108.00 no
C9 C8 H8A 108.00 no
C9 C8 H8B 108.00 no
H8A C8 H8B 109.00 no
C9 C10 H3 109.00 no
C9 C10 H5 109.00 no
C9 C10 H10A 109.00 no
H3 C10 H5 110.00 no
H3 C10 H10A 110.00 no
H5 C10 H10A 110.00 no
C9 C11 H6 109.00 no
C9 C11 H7 110.00 no
C9 C11 H11A 110.00 no
H6 C11 H7 109.00 no
H6 C11 H11A 109.00 no
H7 C11 H11A 110.00 no

loop_
_geom_bond_atom_site_label_1
_geom_bond_atom_site_label_2
_geom_bond_distance
_geom_bond_publ_flag
Cl3 C3 1.723(4) yes
O2 C2 1.220(5) yes
O4 C4 1.336(5) yes
O5 C5 1.237(5) yes
O9 C9 1.396(8) yes
O4 H4 0.8600 no
O9 H9 0.8600 no
N1 C2 1.378(5) yes
N1 C7 1.370(5) yes
N1 H1 0.8600 no
C2 C3 1.462(6) no
C3 C4 1.357(6) no
C4 C5 1.495(5) no
C5 C6 1.425(6) no
C6 C7 1.353(6) no
C7 C8 1.505(6) no
C8 C9 1.547(7) no
C9 C10 1.510(10) no
C9 C11 1.482(9) no
C6 H2 0.9500 no
C8 H8A 0.9500 no
C8 H8B 0.9500 no
C10 H3 0.9400 no
C10 H5 0.9400 no
C10 H10A 0.9500 no
C11 H6 0.9600 no
C11 H7 0.9400 no
C11 H11A 0.9500 no

loop_
_geom_contact_atom_site_label_1
_geom_contact_atom_site_label_2
_geom_contact_distance
_geom_contact_site_symmetry_2
_geom_contact_publ_flag
Cl3 O2 2.791(3) . no
Cl3 O4 2.773(3) . no
Cl3 O5 3.387(4) 3_656 no
Cl3 C5 3.438(4) 3_656 no
Cl3 C6 3.629(4) 3_656 no
Cl3 C6 3.578(4) 3_666 no
Cl3 C10 3.465(8) 4_556 no
Cl3 H3 2.8300 4_556 no
O2 Cl3 2.791(3) . no
O2 N1 3.172(5) 2_546 no
O2 O4 2.663(4) 4_455 no
O2 O5 3.104(4) 4_455 no
O4 C6 3.410(5) 3_666 no
O4 Cl3 2.773(3) . no
O4 O5 2.555(3) . no
O4 O2 2.663(4) 4_555 no
O4 C7 3.260(5) 3_666 no
O5 O2 3.104(4) 4_555 no
O5 O4 2.555(3) . no
O5 C3 3.412(5) 3_656 no
O5 C3 3.414(5) 3_666 no
O5 Cl3 3.387(4) 3_656 no
O5 N1 2.922(4) 4_555 no
O9 C6 3.232(7) . no
O2 H4 1.8700 4_455 no
O4 H7 2.6500 3_656 no
O5 H4 2.1900 . no
O5 H1 2.0900 4_555 no
O5 H6 2.7900 4_555 no
O9 H2 2.7300 . no
O9 H9 2.7500 2_555 no
O9 H10A 2.9200 2_545 no
N1 C11 3.314(7) . no
N1 O2 3.172(5) 2_556 no
N1 O5 2.922(4) 4_455 no
C3 C4 3.388(5) 3_656 no
C3 O5 3.412(5) 3_656 no
C3 O5 3.414(5) 3_666 no
C3 C6 3.589(5) 3_666 no
C3 C5 3.321(5) 3_656 no
C3 C5 3.316(5) 3_666 no
C4 C3 3.388(5) 3_656 no
C4 C5 3.549(5) 3_656 no
C4 C4 3.238(5) 3_656 no
C4 C4 3.494(5) 3_666 no
C4 C5 3.411(5) 3_666 no
C4 C6 3.518(5) 3_666 no
C5 C3 3.316(5) 3_666 no
C5 Cl3 3.438(4) 3_656 no
C5 C3 3.321(5) 3_656 no
C5 C4 3.549(5) 3_656 no
C5 C4 3.411(5) 3_666 no
C6 C3 3.589(5) 3_666 no
C6 O9 3.232(7) . no
C6 Cl3 3.629(4) 3_656 no
C6 Cl3 3.578(4) 3_666 no
C6 O4 3.410(5) 3_666 no
C6 C4 3.518(5) 3_666 no
C7 O4 3.260(5) 3_666 no
C10 Cl3 3.465(8) 4_454 no
C11 N1 3.314(7) . no
C2 H4 2.8800 4_455 no
C7 H6 3.0800 . no
C7 H7 2.7400 . no
C10 H9 2.9800 2_555 no
H1 H8A 2.0300 . no
H1 O5 2.0900 4_455 no
H2 O9 2.7300 . no
H2 H8B 2.4100 . no
H3 H11A 2.5100 . no
H3 Cl3 2.8300 4_454 no
H4 O5 2.1900 . no
H4 O2 1.8700 4_555 no
H4 C2 2.8800 4_555 no
H5 H6 2.4600 . no
H5 H8A 2.5100 . no
H6 C7 3.0800 . no
H6 H5 2.4600 . no
H6 H8A 2.5900 . no
H6 O5 2.7900 4_455 no
H7 C7 2.7400 . no
H7 H9 2.4000 . no
H7 O4 2.6500 3_656 no
H8A H1 2.0300 . no
H8A H5 2.5100 . no
H8A H6 2.5900 . no
H8A H10A 2.5800 . no
H8B H2 2.4100 . no
H8B H10A 2.4000 . no
H8B H9 2.5600 2_555 no
H9 H7 2.4000 . no
H9 H11A 2.4400 . no
H9 O9 2.7500 2_545 no
H9 C10 2.9800 2_545 no
H9 H8B 2.5600 2_545 no
H9 H10A 2.2700 2_545 no
H10A H8A 2.5800 . no
H10A H8B 2.4000 . no
H10A O9 2.9200 2_555 no
H10A H9 2.2700 2_555 no
H11A H3 2.5100 . no
H11A H9 2.4400 . no

loop_
_geom_hbond_atom_site_label_D
_geom_hbond_atom_site_label_H
_geom_hbond_atom_site_label_A
_geom_hbond_distance_DH
_geom_hbond_distance_HA
_geom_hbond_distance_DA
_geom_hbond_angle_DHA
_geom_hbond_site_symmetry_A
_geom_hbond_publ_flag
N1 H1 O5 0.8600 2.0900 2.922(4) 164.00 4_455 yes
O4 H4 O2 0.8600 1.8700 2.663(4) 152.00 4_555 yes
C10 H3 Cl3 0.9400 2.8300 3.465(8) 126.00 4_454 yes

loop_
_geom_torsion_atom_site_label_1
_geom_torsion_atom_site_label_2
_geom_torsion_atom_site_label_3
_geom_torsion_atom_site_label_4
_geom_torsion
_geom_torsion_publ_flag
C7 N1 C2 O2 179.5(4) no
C7 N1 C2 C3 1.0(7) no
C2 N1 C7 C6 5.3(7) no
C2 N1 C7 C8 -174.9(4) no
O2 C2 C3 Cl3 -3.6(5) no
O2 C2 C3 C4 175.6(4) no
N1 C2 C3 Cl3 174.9(3) no
N1 C2 C3 C4 -5.9(6) no
Cl3 C3 C4 O4 1.8(4) no
Cl3 C3 C4 C5 -178.3(3) no
C2 C3 C4 O4 -177.4(3) no
C2 C3 C4 C5 2.4(6) no
O4 C4 C5 O5 1.3(5) no
O4 C4 C5 C6 -176.9(3) no
C3 C4 C5 O5 -178.6(4) no
C3 C4 C5 C6 3.3(6) no
O5 C5 C6 C7 -180.0(4) no
C4 C5 C6 C7 -1.9(7) no
C5 C6 C7 N1 -4.1(7) no
C5 C6 C7 C8 176.2(4) no
N1 C7 C8 C9 -100.3(4) no
C6 C7 C8 C9 79.5(5) no
C7 C8 C9 O9 -75.9(6) no
C7 C8 C9 C10 170.0(5) no
C7 C8 C9 C11 47.8(6) no
